data_1506184
loop_
_publ_author_name
'Nowak, Ireneusz'
'Cannon, John F.'
'Robins, Morris J.'

_publ_section_title
;
 N-oxides of adenosine-type nucleosides undergo pyrimidine ring opening
 and closure to give 5-amino-4-(1,2,4-oxadiazol-3-yl)imidazole
 derivatives.
;
_journal_issue 20
_journal_name_full 'Organic letters'
_journal_page_first 4565
_journal_page_last 4568
_journal_paper_doi 10.1021/ol061715v
_journal_volume 8
_journal_year 2006
_chemical_formula_sum 'C8 H9 N5 O2'
_chemical_formula_weight 207.20
_chemical_name_systematic
; 
 ? 
;
_space_group_IT_number 14
_symmetry_cell_setting monoclinic
_symmetry_space_group_name_Hall '-P 2yn'
_symmetry_space_group_name_H-M 'P 1 21/n 1'
_atom_sites_solution_hydrogens geom
_atom_sites_solution_primary direct
_atom_sites_solution_secondary difmap
_audit_creation_method SHELXL-97
_cell_angle_alpha 90.00
_cell_angle_beta 97.897(2)
_cell_angle_gamma 90.00
_cell_formula_units_Z 4
_cell_length_a 6.9156(4)
_cell_length_b 9.5678(6)
_cell_length_c 14.8356(9)
_cell_measurement_reflns_used 5682
_cell_measurement_temperature 297(2)
_cell_measurement_theta_max 68.10
_cell_measurement_theta_min 5.52
_cell_volume 972.32(10)
_computing_cell_refinement 'Bruker SMART'
_computing_data_collection 'Bruker SMART'
_computing_data_reduction 'Bruker SAINT'
_computing_molecular_graphics 'Bruker SHELXTL'
_computing_publication_material 'Bruker SHELXTL'
_computing_structure_refinement 'SHELXL-97 (Sheldrick, 1997)'
_computing_structure_solution 'SHELXS-97 (Sheldrick, 1990)'
_diffrn_ambient_temperature 297(2)
_diffrn_measured_fraction_theta_full 0.987
_diffrn_measured_fraction_theta_max 0.987
_diffrn_measurement_device_type 'Bruker Nonius Apex II CCD area detector'
_diffrn_measurement_method 'phi and omega scans'
_diffrn_radiation_monochromator 'Montel 200 mirrors'
_diffrn_radiation_source 'Bruker Nonius FR591 rotating anode'
_diffrn_radiation_type CuK\a
_diffrn_radiation_wavelength 1.54178
_diffrn_reflns_av_R_equivalents 0.0188
_diffrn_reflns_av_sigmaI/netI 0.0171
_diffrn_reflns_limit_h_max 8
_diffrn_reflns_limit_h_min -8
_diffrn_reflns_limit_k_max 11
_diffrn_reflns_limit_k_min -10
_diffrn_reflns_limit_l_max 17
_diffrn_reflns_limit_l_min -17
_diffrn_reflns_number 7278
_diffrn_reflns_theta_full 67.50
_diffrn_reflns_theta_max 67.50
_diffrn_reflns_theta_min 5.52
_exptl_absorpt_coefficient_mu 0.904
_exptl_absorpt_correction_T_max 0.8398
_exptl_absorpt_correction_T_min 0.7250
_exptl_absorpt_correction_type multi-scan
_exptl_absorpt_process_details 'SADABS; Sheldrick, 2003'
_exptl_crystal_colour colorless
_exptl_crystal_density_diffrn 1.415
_exptl_crystal_density_method 'not measured'
_exptl_crystal_description BLOCK
_exptl_crystal_F_000 432
_exptl_crystal_size_max 0.38
_exptl_crystal_size_mid 0.28
_exptl_crystal_size_min 0.20
_refine_diff_density_max 0.175
_refine_diff_density_min -0.151
_refine_diff_density_rms 0.030
_refine_ls_extinction_method none
_refine_ls_goodness_of_fit_ref 1.050
_refine_ls_hydrogen_treatment constr
_refine_ls_matrix_type full
_refine_ls_number_parameters 146
_refine_ls_number_reflns 1735
_refine_ls_number_restraints 0
_refine_ls_restrained_S_all 1.050
_refine_ls_R_factor_all 0.0371
_refine_ls_R_factor_gt 0.0365
_refine_ls_shift/su_max 0.000
_refine_ls_shift/su_mean 0.000
_refine_ls_structure_factor_coef Fsqd
_refine_ls_weighting_details 'calc w=1/[\s^2^(Fo^2^)+(0.0570P)^2^+0.1902P] where P=(Fo^2^+2Fc^2^)/3'
_refine_ls_weighting_scheme calc
_refine_ls_wR_factor_gt 0.1011
_refine_ls_wR_factor_ref 0.1019
_reflns_number_gt 1690
_reflns_number_total 1735
_reflns_threshold_expression >2sigma(I)
_cod_data_source_file ol061715vsi20060713_102417.cif
_cod_data_source_block XL1031
_cod_depositor_comments
;
The following automatic conversions were performed:

'_symmetry_cell_setting' value 'Monoclinic' changed to 'monoclinic'
according to /home/saulius/struct/CIF-dictionaries/cif_core.dic
dictionary named 'cif_core.dic' version 2.4.1 from 2010-06-29.

Automatic conversion script
Id: cif_fix_values 1715 2011-07-08 13:25:40Z adriana 
;
_cod_original_sg_symbol_H-M P2(1)/n
_cod_database_code 1506184

loop_
_symmetry_equiv_pos_as_xyz
'x, y, z'
'-x+1/2, y+1/2, -z+1/2'
'-x, -y, -z'
'x-1/2, -y-1/2, z-1/2'

loop_
_atom_site_label
_atom_site_type_symbol
_atom_site_fract_x
_atom_site_fract_y
_atom_site_fract_z
_atom_site_U_iso_or_equiv
_atom_site_adp_type
_atom_site_occupancy
_atom_site_symmetry_multiplicity
_atom_site_calc_flag
_atom_site_refinement_flags
C2 C 0.2460(2) 0.98341(13) 0.74975(9) 0.0475(3) Uani 1 1 d .
H2 H 0.2426 0.9741 0.8119 0.057 Uiso 1 1 calc R
C4 C 0.27466(18) 1.06839(13) 0.61920(8) 0.0414(3) Uani 1 1 d .
C5 C 0.22974(17) 0.92960(13) 0.60588(8) 0.0398(3) Uani 1 1 d .
C51 C 0.15551(19) 0.71799(13) 0.51487(8) 0.0446(3) Uani 1 1 d .
C52 C 0.1389(2) 0.66413(15) 0.41944(9) 0.0540(4) Uani 1 1 d .
H52A H 0.2671 0.6499 0.4032 0.081 Uiso 1 1 calc R
H52B H 0.0699 0.7309 0.3787 0.081 Uiso 1 1 calc R
H52C H 0.0692 0.5771 0.4152 0.081 Uiso 1 1 calc R
C3' C 0.30652(18) 1.16761(13) 0.54921(8) 0.0426(3) Uani 1 1 d .
C5' C 0.3163(2) 1.24584(16) 0.41862(10) 0.0530(3) Uani 1 1 d .
C6' C 0.3070(3) 1.2748(2) 0.32004(11) 0.0757(5) Uani 1 1 d .
H6'A H 0.3123 1.1883 0.2877 0.113 Uiso 1 1 calc R
H6'B H 0.4155 1.3326 0.3099 0.113 Uiso 1 1 calc R
H6'C H 0.1872 1.3223 0.2986 0.113 Uiso 1 1 calc R
H1 H 0.194(2) 0.7875(19) 0.7033(11) 0.061(4) Uiso 1 1 d .
H5 H 0.221(2) 0.9035(17) 0.4790(10) 0.053(4) Uiso 1 1 d .
N1 N 0.21181(16) 0.87647(11) 0.68960(7) 0.0439(3) Uani 1 1 d .
N3 N 0.28428(17) 1.10104(11) 0.71084(7) 0.0475(3) Uani 1 1 d .
N5 N 0.20795(17) 0.85487(11) 0.52506(7) 0.0456(3) Uani 1 1 d .
N2' N 0.35793(19) 1.29746(12) 0.56490(8) 0.0560(3) Uani 1 1 d .
N4' N 0.28008(16) 1.13052(12) 0.45823(7) 0.0481(3) Uani 1 1 d .
O51 O 0.12560(18) 0.64769(10) 0.57956(7) 0.0640(3) Uani 1 1 d .
O1' O 0.36519(16) 1.35072(11) 0.47610(7) 0.0614(3) Uani 1 1 d .

loop_
_atom_site_aniso_label
_atom_site_aniso_U_11
_atom_site_aniso_U_22
_atom_site_aniso_U_33
_atom_site_aniso_U_23
_atom_site_aniso_U_13
_atom_site_aniso_U_12
C2 0.0680(8) 0.0383(7) 0.0349(6) -0.0001(5) 0.0028(5) 0.0039(6)
C4 0.0499(6) 0.0366(6) 0.0374(6) -0.0008(5) 0.0048(5) 0.0020(5)
C5 0.0453(6) 0.0374(6) 0.0360(6) -0.0011(5) 0.0034(5) 0.0022(5)
C51 0.0525(7) 0.0396(7) 0.0399(6) -0.0021(5) -0.0001(5) -0.0002(5)
C52 0.0671(8) 0.0499(8) 0.0437(7) -0.0086(6) 0.0027(6) -0.0037(6)
C3' 0.0470(6) 0.0391(6) 0.0422(6) 0.0000(5) 0.0078(5) 0.0007(5)
C5' 0.0547(7) 0.0565(8) 0.0502(8) 0.0077(6) 0.0153(6) 0.0015(6)
C6' 0.0874(11) 0.0897(13) 0.0531(9) 0.0200(8) 0.0212(8) 0.0000(9)
N1 0.0595(6) 0.0333(6) 0.0381(6) 0.0012(4) 0.0035(4) 0.0006(4)
N3 0.0674(7) 0.0365(6) 0.0374(6) -0.0018(4) 0.0034(5) 0.0011(5)
N5 0.0625(7) 0.0388(6) 0.0357(6) -0.0020(4) 0.0079(5) -0.0042(5)
N2' 0.0756(8) 0.0432(6) 0.0508(6) 0.0030(5) 0.0146(6) -0.0072(5)
N4' 0.0563(6) 0.0487(6) 0.0404(6) 0.0024(5) 0.0105(5) -0.0001(5)
O51 0.1049(9) 0.0427(5) 0.0424(5) 0.0020(4) 0.0033(5) -0.0128(5)
O1' 0.0784(7) 0.0487(6) 0.0598(6) 0.0111(5) 0.0186(5) -0.0076(5)

loop_
_atom_type_symbol
_atom_type_description
_atom_type_scat_dispersion_real
_atom_type_scat_dispersion_imag
_atom_type_scat_source
C C 0.0181 0.0091 'International Tables Vol C Tables 4.2.6.8 and 6.1.1.4'
H H 0.0000 0.0000 'International Tables Vol C Tables 4.2.6.8 and 6.1.1.4'
N N 0.0311 0.0180 'International Tables Vol C Tables 4.2.6.8 and 6.1.1.4'
O O 0.0492 0.0322 'International Tables Vol C Tables 4.2.6.8 and 6.1.1.4'

loop_
_geom_angle_atom_site_label_1
_geom_angle_atom_site_label_2
_geom_angle_atom_site_label_3
_geom_angle
N3 C2 N1 112.71(11)
N3 C2 H2 123.6
N1 C2 H2 123.6
C5 C4 N3 109.78(11)
C5 C4 C3' 125.86(11)
N3 C4 C3' 124.35(11)
N1 C5 C4 106.07(10)
N1 C5 N5 125.66(11)
C4 C5 N5 128.26(11)
O51 C51 N5 121.15(12)
O51 C51 C52 123.96(12)
N5 C51 C52 114.89(11)
C51 C52 H52A 109.5
C51 C52 H52B 109.5
H52A C52 H52B 109.5
C51 C52 H52C 109.5
H52A C52 H52C 109.5
H52B C52 H52C 109.5
N2' C3' N4' 114.50(11)
N2' C3' C4 124.18(12)
N4' C3' C4 121.31(11)
N4' C5' O1' 113.65(12)
N4' C5' C6' 128.67(15)
O1' C5' C6' 117.68(14)
C5' C6' H6'A 109.5
C5' C6' H6'B 109.5
H6'A C6' H6'B 109.5
C5' C6' H6'C 109.5
H6'A C6' H6'C 109.5
H6'B C6' H6'C 109.5
C2 N1 C5 106.77(11)
C2 N1 H1 126.1(11)
C5 N1 H1 126.9(11)
C2 N3 C4 104.67(10)
C51 N5 C5 125.98(11)
C51 N5 H5 119.9(11)
C5 N5 H5 114.0(11)
C3' N2' O1' 102.70(11)
C5' N4' C3' 102.54(11)
C5' O1' N2' 106.60(10)

loop_
_geom_bond_atom_site_label_1
_geom_bond_atom_site_label_2
_geom_bond_distance
C2 N3 1.3085(17)
C2 N1 1.3569(16)
C2 H2 0.9300
C4 C5 1.3719(18)
C4 N3 1.3877(15)
C4 C3' 1.4460(17)
C5 N1 1.3634(15)
C5 N5 1.3864(16)
C51 O51 1.2128(16)
C51 N5 1.3618(17)
C51 C52 1.4962(17)
C52 H52A 0.9600
C52 H52B 0.9600
C52 H52C 0.9600
C3' N2' 1.3044(17)
C3' N4' 1.3831(17)
C5' N4' 1.2906(18)
C5' O1' 1.3302(19)
C5' C6' 1.481(2)
C6' H6'A 0.9600
C6' H6'B 0.9600
C6' H6'C 0.9600
N1 H1 0.888(18)
N5 H5 0.842(16)
N2' O1' 1.4198(15)

loop_
_geom_hbond_atom_site_label_D
_geom_hbond_atom_site_label_H
_geom_hbond_atom_site_label_A
_geom_hbond_distance_DH
_geom_hbond_distance_HA
_geom_hbond_distance_DA
_geom_hbond_angle_DHA
N5 H5 N4' 0.842(16) 2.239(17) 2.8850(16) 133.6(14)

loop_
_cod_related_entry_id
_cod_related_entry_database
_cod_related_entry_code
1 ChemSpider 21151946
